data_7028844
loop_
_publ_author_name
'Hu, Peng'
'Wang, Xiufeng'
'Ma, Yue'
'Wang, Qinglun'
'Li, Licun'
'Liao, Daizheng'

_publ_section_title
;
 A new family of Ln-radical chains (Ln = Nd, Sm, Gd, Tb and Dy):
 synthesis, structure, and magnetic properties.
;
_journal_issue 5
_journal_name_full 'Dalton transactions (Cambridge, England : 2003)'
_journal_page_first 2234
_journal_page_last 2243
_journal_paper_doi 10.1039/c3dt52959b
_journal_volume 43
_journal_year 2014
_chemical_formula_sum 'C58 H42 Br2 F36 Gd2 N4 O18'
_chemical_formula_weight 2241.28
_chemical_name_systematic
; 
 ? 
;
_space_group_IT_number 14
_symmetry_cell_setting monoclinic
_symmetry_space_group_name_Hall '-P 2ybc'
_symmetry_space_group_name_H-M 'P 1 21/c 1'
_atom_sites_solution_hydrogens geom
_atom_sites_solution_primary direct
_atom_sites_solution_secondary difmap
_audit_creation_method SHELXL-97
_cell_angle_alpha 90.00
_cell_angle_beta 98.083(7)
_cell_angle_gamma 90.00
_cell_formula_units_Z 4
_cell_length_a 11.822(7)
_cell_length_b 19.451(10)
_cell_length_c 34.170(19)
_cell_measurement_reflns_used 18285
_cell_measurement_temperature 113(2)
_cell_measurement_theta_max 27.9
_cell_measurement_theta_min 1.2
_cell_volume 7779(7)
_computing_cell_refinement 'CrystalClear (Rigaku/MSC Inc., 2005)'
_computing_data_collection 'CrystalClear (Rigaku/MSC Inc., 2005)'
_computing_data_reduction 'CrystalClear (Rigaku/MSC Inc., 2005)'
_computing_molecular_graphics 'Bruker SHELXTL'
_computing_publication_material 'Bruker SHELXTL'
_computing_structure_refinement 'SHELXL-97 (Sheldrick, 1997)'
_computing_structure_solution 'SHELXS-97 (Sheldrick, 1990)'
_diffrn_ambient_temperature 113(2)
_diffrn_measured_fraction_theta_full 0.972
_diffrn_measured_fraction_theta_max 0.972
_diffrn_measurement_device_type 'CCD area detector'
_diffrn_measurement_method 'profile data from \w-scans'
_diffrn_radiation_monochromator graphite
_diffrn_radiation_source 'fine-focus sealed tube'
_diffrn_radiation_type MoK\a
_diffrn_radiation_wavelength 0.71073
_diffrn_reflns_av_R_equivalents 0.1041
_diffrn_reflns_av_sigmaI/netI 0.0995
_diffrn_reflns_limit_h_max 14
_diffrn_reflns_limit_h_min -14
_diffrn_reflns_limit_k_max 22
_diffrn_reflns_limit_k_min -23
_diffrn_reflns_limit_l_max 40
_diffrn_reflns_limit_l_min -40
_diffrn_reflns_number 51532
_diffrn_reflns_theta_full 25.01
_diffrn_reflns_theta_max 25.01
_diffrn_reflns_theta_min 1.21
_exptl_absorpt_coefficient_mu 2.870
_exptl_absorpt_correction_T_max 1.000
_exptl_absorpt_correction_T_min 0.751
_exptl_absorpt_correction_type multi-scan
_exptl_absorpt_process_details CrystalClear
_exptl_crystal_colour Darkgreen
_exptl_crystal_density_diffrn 1.914
_exptl_crystal_density_method 'not measured'
_exptl_crystal_description Prism
_exptl_crystal_F_000 4336
_exptl_crystal_size_max 0.18
_exptl_crystal_size_mid 0.13
_exptl_crystal_size_min 0.08
_refine_diff_density_max 1.473
_refine_diff_density_min -1.803
_refine_diff_density_rms 0.192
_refine_ls_extinction_method none
_refine_ls_goodness_of_fit_ref 1.010
_refine_ls_hydrogen_treatment constr
_refine_ls_matrix_type full
_refine_ls_number_parameters 1091
_refine_ls_number_reflns 13335
_refine_ls_number_restraints 36
_refine_ls_restrained_S_all 1.010
_refine_ls_R_factor_all 0.1102
_refine_ls_R_factor_gt 0.0945
_refine_ls_shift/su_max 0.002
_refine_ls_shift/su_mean 0.000
_refine_ls_structure_factor_coef Fsqd
_refine_ls_weighting_details 'calc w=1/[\s^2^(Fo^2^)+(0.1000P)^2^+230.0000P] where P=(Fo^2^+2Fc^2^)/3'
_refine_ls_weighting_scheme calc
_refine_ls_wR_factor_gt 0.2233
_refine_ls_wR_factor_ref 0.2340
_reflns_number_gt 11529
_reflns_number_total 13335
_reflns_threshold_expression >2sigma(I)
_cod_data_source_file c3dt52959b.txt
_cod_data_source_block Gd
_cod_depositor_comments
;
The following automatic conversions were performed:

'_exptl_absorpt_correction_type' value 'Multi-scan' changed to
'multi-scan' according to
/usr/data/users/saulius/automatic-downloads/current/RSC/lib/dictionaries/cif_core.dic
dictionary named 'cif_core.dic' version 2.4.2 from 2011-04-26.

Automatic conversion script
Id: cif_fix_values 2281 2013-09-26 08:29:07Z andrius 
;
_cod_original_cell_volume 7780(7)
_cod_original_sg_symbol_H-M p21/c
_cod_database_code 7028844

loop_
_symmetry_equiv_pos_as_xyz
'x, y, z'
'-x, y+1/2, -z+1/2'
'-x, -y, -z'
'x, -y-1/2, z-1/2'

loop_
_atom_site_label
_atom_site_type_symbol
_atom_site_fract_x
_atom_site_fract_y
_atom_site_fract_z
_atom_site_U_iso_or_equiv
_atom_site_adp_type
_atom_site_occupancy
_atom_site_symmetry_multiplicity
_atom_site_calc_flag
_atom_site_refinement_flags
Gd1 Gd 0.17647(5) 0.72451(3) 0.555543(18) 0.01658(18) Uani 1 1 d .
Gd2 Gd 0.21451(5) 0.74885(3) 0.804008(18) 0.01782(18) Uani 1 1 d .
Br1 Br 0.58435(12) 0.69664(8) 0.65885(5) 0.0370(4) Uani 1 1 d .
O4 O -0.0013(8) 0.7778(5) 0.5376(3) 0.024(2) Uani 1 1 d .
F1 F 0.3287(8) 0.4624(4) 0.6211(3) 0.044(2) Uani 1 1 d .
O8 O 0.0435(8) 0.6313(4) 0.5495(3) 0.0211(19) Uani 1 1 d .
F25 F 0.2488(8) 0.5890(5) 0.6860(2) 0.038(2) Uani 1 1 d .
O5 O 0.1995(8) 0.8063(5) 0.5054(3) 0.028(2) Uani 1 1 d .
F4 F -0.1475(8) 0.5668(5) 0.5685(3) 0.052(3) Uani 1 1 d .
N2 N 0.0894(9) 0.7748(6) 0.7083(3) 0.018(2) Uani 1 1 d .
O13 O 0.3034(8) 0.6500(5) 0.8397(3) 0.026(2) Uani 1 1 d .
O15 O 0.2426(8) 0.6690(5) 0.7535(3) 0.026(2) Uani 1 1 d .
O6 O 0.1858(8) 0.8308(5) 0.5898(3) 0.025(2) Uani 1 1 d .
O14 O 0.0724(8) 0.6636(4) 0.8067(3) 0.022(2) Uani 1 1 d .
O16 O 0.4137(7) 0.7499(4) 0.7985(3) 0.0185(18) Uani 1 1 d .
O17 O 0.2706(8) 0.8652(4) 0.8034(3) 0.0216(19) Uani 1 1 d .
F5 F -0.1009(8) 0.5170(6) 0.5182(3) 0.051(3) Uani 1 1 d .
O1 O 0.1375(8) 0.7024(5) 0.6210(3) 0.023(2) Uani 1 1 d .
O9 O 0.2807(8) 0.6257(5) 0.5809(3) 0.025(2) Uani 1 1 d .
N1 N 0.0985(9) 0.7271(6) 0.6507(3) 0.020(2) Uani 1 1 d .
O18 O 0.0561(8) 0.8165(4) 0.8190(3) 0.0210(19) Uani 1 1 d U
F19 F 0.4226(9) 0.5722(5) 0.8980(3) 0.047(2) Uani 1 1 d .
O10 O 0.2433(8) 0.7692(5) 0.8720(3) 0.030(2) Uani 1 1 d .
N3 N 0.2685(10) 0.7941(6) 0.9074(3) 0.026(3) Uani 1 1 d .
O12 O -0.2627(10) 0.7103(5) 0.9220(3) 0.038(3) Uani 1 1 d .
F6 F -0.0613(8) 0.4710(5) 0.5757(4) 0.057(3) Uani 1 1 d .
F10 F 0.2483(9) 0.8714(5) 0.4391(3) 0.046(2) Uani 1 1 d .
F22 F -0.0336(8) 0.4957(5) 0.7996(3) 0.048(2) Uani 1 1 d .
C4 C 0.2525(12) 0.5638(7) 0.5859(4) 0.022(3) Uani 1 1 d .
F26 F 0.2238(10) 0.5306(4) 0.7379(3) 0.048(3) Uani 1 1 d .
C56 C 0.3899(11) 0.8111(7) 0.9244(4) 0.022(3) Uani 1 1 d .
C53 C 0.3641(11) 0.8585(7) 0.9594(4) 0.021(3) Uani 1 1 d .
C52 C 0.1953(10) 0.7992(6) 0.9343(4) 0.014(2) Uani 1 1 d .
C1 C -0.0647(11) 0.5308(7) 0.5559(5) 0.028(3) Uani 1 1 d .
C58 C 0.4519(13) 0.8480(8) 0.8937(4) 0.031(3) Uani 1 1 d .
H58A H 0.4622 0.8161 0.8723 0.046 Uiso 1 1 calc R
H58B H 0.5268 0.8640 0.9064 0.046 Uiso 1 1 calc R
H58C H 0.4063 0.8875 0.8829 0.046 Uiso 1 1 calc R
O3 O 0.6235(8) 0.8337(5) 0.6980(3) 0.025(2) Uani 1 1 d .
C16 C 0.3591(11) 0.7367(7) 0.6704(4) 0.025(3) Uani 1 1 d .
H16 H 0.3350 0.6951 0.6573 0.030 Uiso 1 1 calc R
C12 C 0.2635(13) 0.8770(8) 0.5973(4) 0.030(3) Uani 1 1 d .
O2 O 0.1193(8) 0.7970(5) 0.7434(3) 0.0211(19) Uani 1 1 d .
F13 F 0.2991(9) 0.9857(5) 0.6305(3) 0.051(3) Uani 1 1 d .
C18 C 0.1585(11) 0.7595(6) 0.6814(4) 0.019(3) Uani 1 1 d .
C28 C 0.4760(11) 0.7566(6) 0.6757(4) 0.019(3) Uani 1 1 d .
F24 F -0.0825(12) 0.5805(6) 0.7634(3) 0.081(5) Uani 1 1 d .
F23 F -0.1189(9) 0.5794(6) 0.8230(4) 0.066(3) Uani 1 1 d .
F2 F 0.4015(10) 0.4938(6) 0.5703(4) 0.072(4) Uani 1 1 d .
F27 F 0.3872(10) 0.5308(5) 0.7176(3) 0.059(3) Uani 1 1 d .
C25 C 0.3140(11) 0.8394(6) 0.7047(4) 0.021(3) Uani 1 1 d .
H25 H 0.2592 0.8678 0.7146 0.025 Uiso 1 1 calc R
C2 C 0.0504(11) 0.5701(6) 0.5621(4) 0.016(3) Uani 1 1 d U
C22 C -0.0341(9) 0.7664(6) 0.6910(3) 0.013(2) Uani 1 1 d .
C47 C -0.1550(12) 0.7304(8) 0.9230(4) 0.030(3) Uani 1 1 d .
C35 C 0.3661(15) 0.5431(8) 0.8655(5) 0.041(4) Uani 1 1 d .
C27 C 0.5159(12) 0.8186(7) 0.6952(4) 0.027(3) Uani 1 1 d .
C7 C 0.1454(14) 0.8579(7) 0.4928(4) 0.030(3) Uani 1 1 d .
F14 F 0.1479(10) 0.9312(5) 0.6410(3) 0.055(3) Uani 1 1 d .
C36 C 0.2738(13) 0.5896(7) 0.8451(4) 0.025(3) Uani 1 1 d .
C37 C 0.1621(15) 0.5604(8) 0.8328(4) 0.036(4) Uani 1 1 d .
H37 H 0.1495 0.5132 0.8377 0.043 Uiso 1 1 calc R
C54 C 0.3421(13) 0.9335(7) 0.9481(5) 0.035(4) Uani 1 1 d .
H54A H 0.4122 0.9541 0.9411 0.052 Uiso 1 1 calc R
H54B H 0.3184 0.9584 0.9705 0.052 Uiso 1 1 calc R
H54C H 0.2815 0.9363 0.9254 0.052 Uiso 1 1 calc R
C11 C 0.2159(14) 0.9439(7) 0.6144(4) 0.032(3) Uani 1 1 d .
C23 C -0.0779(13) 0.8378(8) 0.6754(4) 0.030(3) Uani 1 1 d .
H23A H -0.0839 0.8684 0.6978 0.046 Uiso 1 1 calc R
H23B H -0.1532 0.8327 0.6596 0.046 Uiso 1 1 calc R
H23C H -0.0242 0.8574 0.6591 0.046 Uiso 1 1 calc R
C30 C -0.0812(12) 0.8985(7) 0.8307(4) 0.027(3) Uani 1 1 d .
C50 C -0.0050(11) 0.8133(7) 0.9489(4) 0.024(3) Uani 1 1 d .
H50 H 0.0177 0.8517 0.9654 0.029 Uiso 1 1 calc R
F11 F 0.1383(11) 0.9556(5) 0.4489(3) 0.061(3) Uani 1 1 d .
C9 C -0.0312(11) 0.8338(7) 0.5214(4) 0.024(3) Uani 1 1 d .
C41 C 0.4749(12) 0.7051(8) 0.7855(4) 0.033(4) Uani 1 1 d .
C21 C -0.0240(13) 0.6382(8) 0.6716(5) 0.035(4) Uani 1 1 d .
H21A H -0.0028 0.6085 0.6506 0.052 Uiso 1 1 calc R
H21B H -0.1000 0.6253 0.6774 0.052 Uiso 1 1 calc R
H21C H 0.0318 0.6328 0.6955 0.052 Uiso 1 1 calc R
C45 C 0.0407(12) 0.7196(7) 0.9050(4) 0.029(3) Uani 1 1 d .
H45 H 0.0944 0.6959 0.8916 0.034 Uiso 1 1 calc R
C5 C 0.3553(14) 0.5169(8) 0.6023(5) 0.037(4) Uani 1 1 d .
C20 C -0.1080(11) 0.7240(8) 0.6192(4) 0.027(3) Uani 1 1 d .
H20A H -0.1061 0.7722 0.6110 0.041 Uiso 1 1 calc R
H20B H -0.1857 0.7119 0.6236 0.041 Uiso 1 1 calc R
H20C H -0.0845 0.6945 0.5986 0.041 Uiso 1 1 calc R
C48 C -0.2936(13) 0.6408(8) 0.9063(5) 0.035(4) Uani 1 1 d U
H48A H -0.2935 0.6404 0.8776 0.053 Uiso 1 1 calc R
H48B H -0.3699 0.6286 0.9121 0.053 Uiso 1 1 calc R
H48C H -0.2378 0.6073 0.9187 0.053 Uiso 1 1 calc R
C43 C 0.3296(13) 0.6342(7) 0.7478(4) 0.027(3) Uani 1 1 d .
C31 C 0.0398(11) 0.8790(7) 0.8209(4) 0.024(3) Uani 1 1 d .
F28 F 0.6663(9) 0.6619(7) 0.7983(4) 0.075(4) Uani 1 1 d .
C19 C -0.0256(11) 0.7138(7) 0.6579(4) 0.022(3) Uani 1 1 d .
C51 C 0.0747(11) 0.7779(6) 0.9284(4) 0.018(3) Uani 1 1 d .
C32 C 0.1149(13) 0.9340(7) 0.8160(4) 0.028(3) Uani 1 1 d .
H32 H 0.0902 0.9800 0.8187 0.034 Uiso 1 1 calc R
C39 C -0.0395(13) 0.5645(8) 0.7996(4) 0.029(3) Uani 1 1 d .
C3 C 0.1466(13) 0.5339(7) 0.5796(4) 0.030(3) Uani 1 1 d .
H3 H 0.1383 0.4875 0.5874 0.036 Uiso 1 1 calc R
C46 C -0.0741(12) 0.6968(7) 0.9015(4) 0.025(3) Uani 1 1 d .
H46 H -0.0981 0.6589 0.8848 0.030 Uiso 1 1 calc R
C6 C 0.2047(14) 0.9063(7) 0.4677(5) 0.034(4) Uani 1 1 d .
C38 C 0.0725(12) 0.5998(6) 0.8138(4) 0.020(3) Uani 1 1 d .
F15 F 0.1541(9) 0.9789(5) 0.5849(3) 0.055(3) Uani 1 1 d .
C8 C 0.0333(12) 0.8772(7) 0.4995(4) 0.027(3) Uani 1 1 d .
H8 H 0.0016 0.9195 0.4893 0.032 Uiso 1 1 calc R
C42 C 0.4427(13) 0.6462(7) 0.7618(4) 0.029(3) Uani 1 1 d .
H42 H 0.4996 0.6151 0.7556 0.035 Uiso 1 1 calc R
C24 C -0.1062(12) 0.7408(8) 0.7227(4) 0.027(3) Uani 1 1 d .
H24A H -0.0916 0.6918 0.7277 0.041 Uiso 1 1 calc R
H24B H -0.1875 0.7478 0.7131 0.041 Uiso 1 1 calc R
H24C H -0.0851 0.7668 0.7472 0.041 Uiso 1 1 calc R
C26 C 0.4331(12) 0.8586(7) 0.7103(4) 0.028(3) Uani 1 1 d .
H26 H 0.4561 0.8993 0.7247 0.034 Uiso 1 1 calc R
C44 C 0.2976(14) 0.5713(8) 0.7212(5) 0.035(4) Uani 1 1 d .
C40 C 0.6039(13) 0.7203(9) 0.7976(4) 0.037(4) Uani 1 1 d .
C13 C 0.3787(13) 0.8736(7) 0.5923(5) 0.032(3) Uani 1 1 d .
H13 H 0.4283 0.9107 0.6009 0.038 Uiso 1 1 calc R
O7 O 0.3710(8) 0.7583(5) 0.5667(3) 0.024(2) Uani 1 1 d .
C29 C 0.6663(14) 0.8936(8) 0.7208(5) 0.037(4) Uani 1 1 d U
H29A H 0.6337 0.9354 0.7077 0.056 Uiso 1 1 calc R
H29B H 0.7498 0.8952 0.7227 0.056 Uiso 1 1 calc R
H29C H 0.6444 0.8907 0.7474 0.056 Uiso 1 1 calc R
C55 C 0.4507(13) 0.8531(8) 0.9975(4) 0.031(3) Uani 1 1 d .
H55A H 0.4511 0.8060 1.0077 0.047 Uiso 1 1 calc R
H55B H 0.4288 0.8849 1.0174 0.047 Uiso 1 1 calc R
H55C H 0.5272 0.8649 0.9917 0.047 Uiso 1 1 calc R
F3 F 0.4347(9) 0.5507(5) 0.6246(4) 0.080(5) Uani 1 1 d .
C57 C 0.4478(13) 0.7448(7) 0.9367(5) 0.033(3) Uani 1 1 d .
H57A H 0.4018 0.7192 0.9535 0.049 Uiso 1 1 calc R
H57B H 0.5234 0.7542 0.9515 0.049 Uiso 1 1 calc R
H57C H 0.4563 0.7174 0.9132 0.049 Uiso 1 1 calc R
C17 C 0.2808(10) 0.7801(6) 0.6850(4) 0.017(3) Uani 1 1 d .
C15 C 0.5478(14) 0.8213(8) 0.5676(6) 0.041(4) Uani 1 1 d .
F29 F 0.6414(10) 0.7611(9) 0.7726(4) 0.095(6) Uani 1 1 d .
O11 O 0.2104(8) 0.8404(5) 0.9987(2) 0.0215(19) Uani 1 1 d U
F31 F -0.0978(8) 0.9651(5) 0.8348(3) 0.048(3) Uani 1 1 d .
F32 F -0.1606(8) 0.8791(6) 0.7996(3) 0.052(3) Uani 1 1 d .
F7 F -0.1475(10) 0.8849(6) 0.5646(3) 0.055(3) Uani 1 1 d .
F30 F 0.6292(9) 0.7447(7) 0.8325(4) 0.070(4) Uani 1 1 d .
F33 F -0.1052(9) 0.8675(6) 0.8628(3) 0.054(3) Uani 1 1 d .
F8 F -0.1914(9) 0.9087(6) 0.5029(3) 0.057(3) Uani 1 1 d .
F34 F 0.4048(9) 0.9753(5) 0.8183(4) 0.060(3) Uani 1 1 d .
F9 F -0.2253(9) 0.8095(6) 0.5245(5) 0.075(4) Uani 1 1 d .
N4 N 0.2507(9) 0.8294(5) 0.9663(3) 0.018(2) Uani 1 1 d .
F12 F 0.2909(12) 0.9375(7) 0.4891(4) 0.077(4) Uani 1 1 d .
F35 F 0.3109(10) 0.9892(6) 0.7617(3) 0.057(3) Uani 1 1 d .
F36 F 0.2593(10) 1.0436(5) 0.8107(4) 0.066(4) Uani 1 1 d .
C10 C -0.1512(13) 0.8592(8) 0.5281(5) 0.037(4) Uani 1 1 d U
C34 C 0.3001(13) 0.9840(7) 0.8012(5) 0.037(4) Uani 1 1 d .
Br2 Br -0.22548(12) 0.83947(8) 0.96909(5) 0.0353(4) Uani 1 1 d .
F17 F 0.5887(8) 0.7600(5) 0.5621(3) 0.048(3) Uani 1 1 d .
C49 C -0.1170(11) 0.7896(7) 0.9439(4) 0.027(3) Uani 1 1 d .
C33 C 0.2224(12) 0.9217(6) 0.8075(4) 0.022(3) Uani 1 1 d .
C14 C 0.4211(12) 0.8167(7) 0.5750(4) 0.027(3) Uani 1 1 d .
F18 F 0.5491(10) 0.8553(8) 0.5346(5) 0.093(5) Uani 1 1 d .
F16 F 0.6142(9) 0.8501(6) 0.5973(4) 0.076(4) Uani 1 1 d .
F20 F 0.4461(11) 0.5317(7) 0.8420(3) 0.074(4) Uani 1 1 d .
F21 F 0.3313(12) 0.4830(6) 0.8761(5) 0.099(6) Uani 1 1 d .

loop_
_atom_site_aniso_label
_atom_site_aniso_U_11
_atom_site_aniso_U_22
_atom_site_aniso_U_33
_atom_site_aniso_U_23
_atom_site_aniso_U_13
_atom_site_aniso_U_12
Gd1 0.0183(3) 0.0161(3) 0.0161(3) -0.0003(2) 0.0051(2) -0.0005(2)
Gd2 0.0193(3) 0.0183(3) 0.0163(3) -0.0019(2) 0.0042(2) 0.0001(2)
Br1 0.0179(7) 0.0404(8) 0.0535(10) -0.0181(7) 0.0077(6) 0.0006(6)
O4 0.033(5) 0.019(5) 0.023(5) 0.003(4) 0.011(4) 0.002(4)
F1 0.043(5) 0.025(5) 0.063(6) 0.022(4) 0.004(5) 0.003(4)
O8 0.025(5) 0.018(5) 0.021(5) 0.000(4) 0.005(4) 0.002(4)
F25 0.051(6) 0.039(5) 0.025(5) -0.001(4) 0.014(4) -0.004(4)
O5 0.028(5) 0.018(5) 0.039(6) 0.006(4) 0.006(4) 0.007(4)
F4 0.037(5) 0.037(5) 0.086(8) -0.022(5) 0.026(5) -0.010(4)
N2 0.015(5) 0.026(6) 0.013(5) 0.001(4) -0.001(4) -0.001(4)
O13 0.033(5) 0.018(5) 0.027(5) 0.005(4) 0.002(4) -0.004(4)
O15 0.027(5) 0.026(5) 0.027(5) -0.002(4) 0.007(4) 0.004(4)
O6 0.020(5) 0.021(5) 0.034(6) 0.001(4) 0.008(4) -0.001(4)
O14 0.032(5) 0.015(5) 0.023(5) -0.006(4) 0.009(4) -0.003(4)
O16 0.017(4) 0.014(4) 0.026(5) -0.004(4) 0.009(4) -0.001(3)
O17 0.022(5) 0.017(5) 0.026(5) -0.002(4) 0.004(4) 0.000(4)
F5 0.038(5) 0.075(7) 0.039(6) -0.014(5) 0.002(4) -0.021(5)
O1 0.029(5) 0.023(5) 0.016(5) 0.000(4) 0.005(4) 0.001(4)
O9 0.025(5) 0.025(5) 0.027(5) 0.002(4) 0.007(4) 0.002(4)
N1 0.024(6) 0.023(6) 0.014(6) -0.001(4) 0.004(4) -0.004(5)
O18 0.031(5) 0.014(4) 0.020(4) -0.004(3) 0.013(4) 0.006(3)
F19 0.046(6) 0.053(6) 0.041(6) 0.005(5) -0.002(5) 0.016(5)
O10 0.032(5) 0.048(6) 0.011(5) -0.013(4) 0.007(4) -0.009(5)
N3 0.024(6) 0.034(7) 0.022(6) -0.001(5) 0.006(5) -0.009(5)
O12 0.044(7) 0.022(5) 0.049(7) -0.012(5) 0.015(5) -0.006(5)
F6 0.039(6) 0.037(5) 0.094(8) 0.037(5) -0.002(5) -0.017(4)
F10 0.055(6) 0.039(5) 0.052(6) 0.003(4) 0.029(5) -0.004(5)
F22 0.044(6) 0.027(5) 0.072(7) -0.002(5) 0.009(5) -0.015(4)
C4 0.027(7) 0.019(7) 0.023(7) -0.008(5) 0.010(6) 0.001(5)
F26 0.077(7) 0.014(4) 0.059(6) -0.009(4) 0.028(6) -0.011(4)
C56 0.024(7) 0.024(7) 0.019(7) -0.008(5) 0.009(5) -0.008(5)
C53 0.017(6) 0.026(7) 0.020(7) -0.006(5) 0.006(5) 0.000(5)
C52 0.013(6) 0.009(5) 0.019(6) -0.001(5) 0.000(5) 0.002(4)
C1 0.016(7) 0.030(8) 0.039(9) -0.012(6) 0.004(6) -0.007(6)
C58 0.032(8) 0.039(8) 0.025(8) -0.001(6) 0.015(6) 0.000(6)
O3 0.017(5) 0.031(5) 0.028(5) -0.008(4) 0.002(4) -0.002(4)
C16 0.020(7) 0.032(8) 0.025(7) 0.001(6) 0.004(6) 0.005(6)
C12 0.029(8) 0.040(9) 0.021(7) 0.002(6) 0.001(6) -0.003(6)
O2 0.024(5) 0.024(5) 0.015(5) -0.003(4) -0.001(4) -0.005(4)
F13 0.044(6) 0.036(5) 0.070(7) -0.027(5) 0.003(5) -0.011(4)
C18 0.017(6) 0.019(6) 0.019(7) -0.003(5) -0.006(5) 0.003(5)
C28 0.022(7) 0.015(6) 0.020(7) 0.002(5) 0.001(5) -0.004(5)
F24 0.104(10) 0.068(8) 0.059(8) 0.034(6) -0.034(7) -0.055(7)
F23 0.034(6) 0.066(7) 0.106(10) -0.032(7) 0.036(6) -0.003(5)
F2 0.061(7) 0.085(8) 0.083(8) 0.044(7) 0.053(7) 0.051(6)
F27 0.077(8) 0.040(6) 0.061(7) -0.017(5) 0.008(6) 0.031(5)
C25 0.023(7) 0.015(6) 0.027(7) -0.008(5) 0.008(5) -0.003(5)
C2 0.022(6) 0.009(5) 0.016(5) -0.009(4) 0.001(4) -0.004(4)
C22 0.009(5) 0.016(6) 0.013(6) -0.003(5) 0.003(4) 0.004(4)
C47 0.020(7) 0.036(8) 0.034(8) 0.019(7) 0.009(6) 0.000(6)
C35 0.044(10) 0.025(8) 0.051(11) 0.003(7) -0.006(8) 0.000(7)
C27 0.024(7) 0.028(7) 0.028(8) -0.006(6) 0.000(6) -0.002(6)
C7 0.049(9) 0.024(7) 0.019(7) 0.002(6) 0.012(6) 0.001(7)
F14 0.071(7) 0.040(6) 0.063(7) -0.013(5) 0.039(6) 0.003(5)
C36 0.037(8) 0.023(7) 0.016(7) 0.004(5) 0.004(6) 0.005(6)
C37 0.059(11) 0.023(8) 0.028(8) 0.004(6) 0.016(7) -0.004(7)
C54 0.032(8) 0.021(7) 0.052(10) 0.003(7) 0.009(7) -0.001(6)
C11 0.045(9) 0.023(7) 0.030(8) 0.002(6) 0.010(7) -0.014(7)
C23 0.028(8) 0.041(9) 0.023(8) 0.002(6) 0.005(6) 0.015(6)
C30 0.023(7) 0.028(7) 0.032(8) 0.006(6) 0.006(6) 0.007(6)
C50 0.012(6) 0.023(7) 0.040(8) 0.005(6) 0.013(6) 0.007(5)
F11 0.082(8) 0.038(6) 0.070(7) 0.027(5) 0.037(6) 0.022(5)
C9 0.014(6) 0.029(8) 0.027(8) -0.010(6) -0.001(5) 0.000(5)
C41 0.023(7) 0.045(9) 0.033(8) 0.016(7) 0.014(6) 0.008(7)
C21 0.028(8) 0.035(8) 0.044(10) 0.004(7) 0.012(7) 0.001(6)
C45 0.027(7) 0.029(8) 0.030(8) 0.001(6) 0.006(6) -0.003(6)
C5 0.040(9) 0.028(8) 0.046(10) 0.009(7) 0.010(8) 0.021(7)
C20 0.018(7) 0.035(8) 0.028(8) 0.005(6) -0.001(6) 0.006(6)
C48 0.029(6) 0.028(6) 0.052(8) -0.005(6) 0.010(6) -0.011(5)
C43 0.046(9) 0.019(7) 0.017(7) 0.008(5) 0.014(6) 0.013(6)
C31 0.018(7) 0.037(8) 0.016(7) 0.000(6) -0.003(5) 0.002(6)
F28 0.034(6) 0.077(8) 0.109(10) -0.026(7) -0.009(6) 0.023(6)
C19 0.017(6) 0.029(7) 0.021(7) -0.002(6) 0.007(5) -0.003(5)
C51 0.018(6) 0.011(6) 0.023(7) 0.003(5) -0.004(5) 0.004(5)
C32 0.037(8) 0.011(6) 0.038(9) -0.001(6) 0.011(7) 0.006(6)
C39 0.030(8) 0.032(8) 0.027(8) -0.002(6) 0.013(6) -0.002(6)
C3 0.045(9) 0.020(7) 0.020(7) 0.010(6) -0.010(6) 0.003(6)
C46 0.037(8) 0.020(7) 0.019(7) -0.005(5) 0.009(6) -0.004(6)
C6 0.043(9) 0.020(7) 0.040(9) 0.007(6) 0.012(7) -0.005(6)
C38 0.030(7) 0.019(7) 0.014(6) -0.006(5) 0.013(5) -0.004(5)
F15 0.059(7) 0.040(6) 0.062(7) -0.004(5) -0.004(5) 0.019(5)
C8 0.031(8) 0.020(7) 0.027(8) 0.006(6) -0.003(6) 0.011(6)
C42 0.032(8) 0.032(8) 0.025(8) -0.007(6) 0.007(6) 0.011(6)
C24 0.024(7) 0.043(9) 0.017(7) 0.001(6) 0.007(6) -0.002(6)
C26 0.030(8) 0.028(7) 0.026(8) -0.013(6) 0.001(6) -0.009(6)
C44 0.042(9) 0.029(8) 0.036(9) -0.010(7) 0.006(7) 0.007(7)
C40 0.028(8) 0.065(11) 0.015(7) 0.012(7) -0.001(6) 0.015(8)
C13 0.030(8) 0.026(7) 0.040(9) 0.001(6) 0.006(7) -0.016(6)
O7 0.020(5) 0.027(5) 0.025(5) 0.005(4) 0.003(4) -0.002(4)
C29 0.036(7) 0.031(6) 0.044(7) -0.008(6) 0.002(6) -0.019(6)
C55 0.034(8) 0.033(8) 0.029(8) -0.009(6) 0.011(6) 0.003(6)
F3 0.041(6) 0.037(6) 0.142(12) 0.004(7) -0.051(7) 0.001(5)
C57 0.027(8) 0.029(8) 0.041(9) -0.011(7) 0.004(7) 0.004(6)
C17 0.012(6) 0.020(6) 0.019(7) 0.002(5) 0.005(5) -0.002(5)
C15 0.037(9) 0.019(7) 0.062(12) -0.004(7) -0.015(8) 0.000(6)
F29 0.045(7) 0.148(13) 0.088(10) 0.073(10) -0.007(6) -0.039(8)
O11 0.028(5) 0.029(5) 0.009(4) 0.000(3) 0.009(3) 0.002(4)
F31 0.043(6) 0.035(5) 0.073(7) 0.002(5) 0.030(5) 0.023(4)
F32 0.026(5) 0.065(7) 0.059(7) -0.023(5) -0.013(4) 0.009(4)
F7 0.065(7) 0.065(7) 0.042(6) 0.006(5) 0.025(5) 0.033(6)
F30 0.035(6) 0.093(9) 0.082(9) -0.023(7) 0.002(6) -0.003(6)
F33 0.050(6) 0.069(7) 0.050(6) 0.031(5) 0.031(5) 0.028(5)
F8 0.056(7) 0.070(7) 0.046(6) 0.011(5) 0.006(5) 0.038(6)
F34 0.034(6) 0.038(6) 0.105(9) 0.009(6) 0.006(6) -0.013(4)
F9 0.025(5) 0.046(6) 0.161(13) 0.002(7) 0.032(7) 0.005(5)
N4 0.026(6) 0.015(5) 0.017(6) 0.001(4) 0.015(5) 0.009(4)
F12 0.087(9) 0.079(8) 0.061(8) 0.010(6) 0.000(7) -0.055(7)
F35 0.072(8) 0.057(7) 0.045(6) 0.009(5) 0.021(5) -0.015(6)
F36 0.073(8) 0.021(5) 0.115(10) -0.016(6) 0.047(7) -0.008(5)
C10 0.029(6) 0.039(7) 0.044(7) 0.008(6) 0.009(6) 0.011(6)
C34 0.032(8) 0.010(7) 0.068(12) -0.006(7) 0.004(8) 0.003(6)
Br2 0.0215(7) 0.0323(8) 0.0542(10) -0.0110(7) 0.0126(7) 0.0014(6)
F17 0.029(5) 0.043(6) 0.073(7) -0.015(5) 0.011(5) 0.001(4)
C49 0.012(6) 0.031(8) 0.037(8) 0.000(6) 0.002(6) 0.007(5)
C33 0.029(7) 0.007(6) 0.027(7) 0.005(5) 0.000(6) 0.003(5)
C14 0.026(7) 0.031(8) 0.024(8) 0.012(6) 0.003(6) 0.005(6)
F18 0.048(7) 0.112(11) 0.133(13) 0.074(10) 0.056(8) 0.020(7)
F16 0.030(6) 0.063(7) 0.130(12) -0.041(7) -0.008(6) -0.017(5)
F20 0.072(8) 0.096(10) 0.053(7) -0.009(6) 0.009(6) 0.045(7)
F21 0.073(9) 0.051(7) 0.157(14) 0.061(8) -0.041(9) -0.011(6)

loop_
_atom_type_symbol
_atom_type_description
_atom_type_scat_dispersion_real
_atom_type_scat_dispersion_imag
_atom_type_scat_source
C C 0.0033 0.0016 'International Tables Vol C Tables 4.2.6.8 and 6.1.1.4'
H H 0.0000 0.0000 'International Tables Vol C Tables 4.2.6.8 and 6.1.1.4'
Br Br -0.2901 2.4595 'International Tables Vol C Tables 4.2.6.8 and 6.1.1.4'
F F 0.0171 0.0103 'International Tables Vol C Tables 4.2.6.8 and 6.1.1.4'
Gd Gd -0.1653 3.9035 'International Tables Vol C Tables 4.2.6.8 and 6.1.1.4'
N N 0.0061 0.0033 'International Tables Vol C Tables 4.2.6.8 and 6.1.1.4'
O O 0.0106 0.0060 'International Tables Vol C Tables 4.2.6.8 and 6.1.1.4'

loop_
_geom_angle_atom_site_label_1
_geom_angle_atom_site_label_2
_geom_angle_atom_site_label_3
_geom_angle
_geom_angle_site_symmetry_3
O4 Gd1 O7 137.1(3) .
O4 Gd1 O6 73.8(3) .
O7 Gd1 O6 72.6(3) .
O4 Gd1 O9 148.3(3) .
O7 Gd1 O9 74.0(3) .
O6 Gd1 O9 122.6(3) .
O4 Gd1 O5 72.9(3) .
O7 Gd1 O5 74.0(3) .
O6 Gd1 O5 76.8(3) .
O9 Gd1 O5 134.1(3) .
O4 Gd1 O1 92.3(3) .
O7 Gd1 O1 102.1(3) .
O6 Gd1 O1 72.3(3) .
O9 Gd1 O1 70.8(3) .
O5 Gd1 O1 148.4(3) .
O4 Gd1 O8 76.0(3) .
O7 Gd1 O8 146.7(3) .
O6 Gd1 O8 133.5(3) .
O9 Gd1 O8 73.7(3) .
O5 Gd1 O8 125.8(3) .
O1 Gd1 O8 74.5(3) .
O4 Gd1 O11 105.5(3) 4_575
O7 Gd1 O11 90.5(3) 4_575
O6 Gd1 O11 149.1(3) 4_575
O9 Gd1 O11 74.5(3) 4_575
O5 Gd1 O11 73.7(3) 4_575
O1 Gd1 O11 137.8(3) 4_575
O8 Gd1 O11 73.3(3) 4_575
O10 Gd2 O17 81.1(3) .
O10 Gd2 O14 94.8(3) .
O17 Gd2 O14 150.8(3) .
O10 Gd2 O15 144.8(4) .
O17 Gd2 O15 123.5(3) .
O14 Gd2 O15 75.2(3) .
O10 Gd2 O16 94.0(3) .
O17 Gd2 O16 73.1(3) .
O14 Gd2 O16 136.1(3) .
O15 Gd2 O16 73.1(3) .
O10 Gd2 O18 72.8(3) .
O17 Gd2 O18 72.8(3) .
O14 Gd2 O18 78.3(3) .
O15 Gd2 O18 134.8(3) .
O16 Gd2 O18 145.0(3) .
O10 Gd2 O2 141.0(3) .
O17 Gd2 O2 73.5(3) .
O14 Gd2 O2 93.3(3) .
O15 Gd2 O2 74.1(3) .
O16 Gd2 O2 106.1(3) .
O18 Gd2 O2 71.6(3) .
O10 Gd2 O13 69.1(4) .
O17 Gd2 O13 131.3(3) .
O14 Gd2 O13 71.7(3) .
O15 Gd2 O13 75.8(3) .
O16 Gd2 O13 71.6(3) .
O18 Gd2 O13 128.3(3) .
O2 Gd2 O13 148.9(3) .
C9 O4 Gd1 133.5(9) .
C2 O8 Gd1 132.4(8) .
C7 O5 Gd1 133.4(9) .
O2 N2 C18 127.0(10) .
O2 N2 C22 122.1(10) .
C18 N2 C22 110.9(10) .
C36 O13 Gd2 135.1(9) .
C43 O15 Gd2 131.2(9) .
C12 O6 Gd1 133.7(9) .
C38 O14 Gd2 135.4(9) .
C41 O16 Gd2 130.3(9) .
C33 O17 Gd2 135.0(9) .
N1 O1 Gd1 145.3(8) .
C4 O9 Gd1 133.1(9) .
O1 N1 C18 126.4(11) .
O1 N1 C19 121.7(10) .
C18 N1 C19 111.5(10) .
C31 O18 Gd2 133.1(9) .
N3 O10 Gd2 166.7(9) .
O10 N3 C52 125.1(11) .
O10 N3 C56 121.5(10) .
C52 N3 C56 112.9(10) .
C47 O12 C48 117.7(12) .
O9 C4 C3 129.4(13) .
O9 C4 C5 113.4(12) .
C3 C4 C5 117.2(12) .
C57 C56 N3 107.0(11) .
C57 C56 C58 110.6(12) .
N3 C56 C58 111.0(11) .
C57 C56 C53 115.0(12) .
N3 C56 C53 98.4(10) .
C58 C56 C53 113.9(11) .
N4 C53 C54 106.0(10) .
N4 C53 C55 109.9(11) .
C54 C53 C55 110.4(12) .
N4 C53 C56 99.9(10) .
C54 C53 C56 114.5(12) .
C55 C53 C56 115.2(11) .
N4 C52 N3 107.6(11) .
N4 C52 C51 126.3(11) .
N3 C52 C51 126.0(11) .
F4 C1 F5 105.6(12) .
F4 C1 F6 105.4(12) .
F5 C1 F6 107.3(12) .
F4 C1 C2 111.7(11) .
F5 C1 C2 112.9(12) .
F6 C1 C2 113.3(12) .
C27 O3 C29 119.1(11) .
C17 C16 C28 118.2(13) .
O6 C12 C13 128.6(14) .
O6 C12 C11 111.8(12) .
C13 C12 C11 119.6(13) .
N2 O2 Gd2 135.4(8) .
N1 C18 N2 109.4(11) .
N1 C18 C17 126.4(12) .
N2 C18 C17 124.1(11) .
C16 C28 C27 122.7(12) .
C16 C28 Br1 119.0(10) .
C27 C28 Br1 118.2(10) .
C17 C25 C26 119.5(12) .
O8 C2 C3 129.0(12) .
O8 C2 C1 113.9(11) .
C3 C2 C1 117.1(11) .
N2 C22 C19 101.6(9) .
N2 C22 C23 107.2(10) .
C19 C22 C23 113.4(11) .
N2 C22 C24 111.0(10) .
C19 C22 C24 113.5(10) .
C23 C22 C24 109.7(10) .
O12 C47 C49 119.7(13) .
O12 C47 C46 123.7(14) .
C49 C47 C46 116.5(12) .
F21 C35 F19 106.9(15) .
F21 C35 F20 107.1(16) .
F19 C35 F20 104.8(14) .
F21 C35 C36 115.4(14) .
F19 C35 C36 111.9(13) .
F20 C35 C36 110.2(14) .
O3 C27 C26 125.1(13) .
O3 C27 C28 118.9(12) .
C26 C27 C28 116.0(12) .
O5 C7 C8 127.4(13) .
O5 C7 C6 116.4(14) .
C8 C7 C6 116.2(13) .
O13 C36 C37 126.2(13) .
O13 C36 C35 115.7(13) .
C37 C36 C35 118.1(13) .
C38 C37 C36 121.7(13) .
F14 C11 F13 108.5(13) .
F14 C11 F15 107.0(14) .
F13 C11 F15 106.9(12) .
F14 C11 C12 112.9(12) .
F13 C11 C12 112.2(13) .
F15 C11 C12 109.0(12) .
F33 C30 F31 108.1(12) .
F33 C30 F32 108.3(13) .
F31 C30 F32 104.9(11) .
F33 C30 C31 112.3(11) .
F31 C30 C31 114.6(12) .
F32 C30 C31 108.3(11) .
C49 C50 C51 117.5(13) .
O4 C9 C8 127.7(12) .
O4 C9 C10 114.9(12) .
C8 C9 C10 117.3(12) .
O16 C41 C42 129.8(14) .
O16 C41 C40 111.6(14) .
C42 C41 C40 118.6(13) .
C51 C45 C46 119.4(13) .
F1 C5 F3 109.1(14) .
F1 C5 F2 106.1(12) .
F3 C5 F2 107.4(15) .
F1 C5 C4 115.1(13) .
F3 C5 C4 112.2(12) .
F2 C5 C4 106.4(12) .
O15 C43 C42 128.7(13) .
O15 C43 C44 112.2(13) .
C42 C43 C44 119.1(12) .
O18 C31 C32 129.3(13) .
O18 C31 C30 113.9(12) .
C32 C31 C30 116.8(12) .
C22 C19 C20 116.5(11) .
C22 C19 C21 114.2(11) .
C20 C19 C21 111.3(12) .
C22 C19 N1 99.6(9) .
C20 C19 N1 110.0(10) .
C21 C19 N1 103.7(11) .
C45 C51 C50 120.7(12) .
C45 C51 C52 119.7(12) .
C50 C51 C52 119.4(11) .
C33 C32 C31 120.8(12) .
F24 C39 F22 104.6(12) .
F24 C39 F23 107.4(14) .
F22 C39 F23 104.9(12) .
F24 C39 C38 113.8(12) .
F22 C39 C38 114.2(12) .
F23 C39 C38 111.3(12) .
C4 C3 C2 121.6(12) .
C45 C46 C47 120.7(13) .
F12 C6 F11 107.0(13) .
F12 C6 F10 106.8(14) .
F11 C6 F10 105.6(13) .
F12 C6 C7 110.8(13) .
F11 C6 C7 115.5(14) .
F10 C6 C7 110.6(12) .
O14 C38 C37 127.6(13) .
O14 C38 C39 114.0(12) .
C37 C38 C39 118.4(12) .
C9 C8 C7 120.4(12) .
C43 C42 C41 120.3(13) .
C27 C26 C25 121.7(12) .
F25 C44 F27 108.8(13) .
F25 C44 F26 108.3(13) .
F27 C44 F26 105.0(13) .
F25 C44 C43 111.9(12) .
F27 C44 C43 113.0(13) .
F26 C44 C43 109.6(12) .
F30 C40 F29 109.4(17) .
F30 C40 F28 103.7(12) .
F29 C40 F28 107.1(15) .
F30 C40 C41 114.2(13) .
F29 C40 C41 111.0(12) .
F28 C40 C41 111.0(15) .
C14 C13 C12 120.6(13) .
C14 O7 Gd1 133.0(9) .
C25 C17 C16 121.8(12) .
C25 C17 C18 118.5(11) .
C16 C17 C18 119.5(12) .
F18 C15 F17 106.8(16) .
F18 C15 F16 111.7(16) .
F17 C15 F16 107.8(13) .
F18 C15 C14 107.2(12) .
F17 C15 C14 110.7(13) .
F16 C15 C14 112.4(15) .
N4 O11 Gd1 137.3(7) 4_576
O11 N4 C52 125.7(11) .
O11 N4 C53 121.4(10) .
C52 N4 C53 112.5(10) .
F9 C10 F8 107.6(14) .
F9 C10 F7 107.4(14) .
F8 C10 F7 107.1(13) .
F9 C10 C9 111.5(13) .
F8 C10 C9 112.7(13) .
F7 C10 C9 110.3(13) .
F34 C34 F36 111.3(14) .
F34 C34 F35 103.5(14) .
F36 C34 F35 105.4(13) .
F34 C34 C33 112.4(12) .
F36 C34 C33 114.2(13) .
F35 C34 C33 109.2(12) .
C50 C49 C47 124.8(13) .
C50 C49 Br2 117.7(11) .
C47 C49 Br2 117.5(10) .
O17 C33 C32 128.9(12) .
O17 C33 C34 112.4(12) .
C32 C33 C34 118.6(11) .
O7 C14 C13 127.8(13) .
O7 C14 C15 115.9(12) .
C13 C14 C15 116.1(13) .

loop_
_geom_bond_atom_site_label_1
_geom_bond_atom_site_label_2
_geom_bond_distance
_geom_bond_site_symmetry_2
Gd1 O4 2.346(10) .
Gd1 O7 2.371(9) .
Gd1 O6 2.371(9) .
Gd1 O9 2.380(9) .
Gd1 O5 2.383(10) .
Gd1 O1 2.387(9) .
Gd1 O8 2.389(9) .
Gd1 O11 2.398(8) 4_575
Gd2 O10 2.335(9) .
Gd2 O17 2.359(9) .
Gd2 O14 2.372(9) .
Gd2 O15 2.379(9) .
Gd2 O16 2.388(9) .
Gd2 O18 2.402(8) .
Gd2 O2 2.403(9) .
Gd2 O13 2.435(9) .
Br1 C28 1.881(13) .
O4 C9 1.249(17) .
F1 C5 1.299(18) .
O8 C2 1.265(15) .
F25 C44 1.306(18) .
O5 C7 1.233(17) .
F4 C1 1.325(17) .
N2 O2 1.277(13) .
N2 C18 1.346(17) .
N2 C22 1.505(15) .
O13 C36 1.248(16) .
O15 C43 1.269(17) .
O6 C12 1.284(18) .
O14 C38 1.265(16) .
O16 C41 1.254(17) .
O17 C33 1.254(15) .
F5 C1 1.326(17) .
O1 N1 1.266(14) .
O9 C4 1.268(16) .
N1 C18 1.339(16) .
N1 C19 1.543(16) .
O18 C31 1.234(17) .
F19 C35 1.336(19) .
O10 N3 1.298(14) .
N3 C52 1.351(16) .
N3 C56 1.507(17) .
O12 C47 1.328(18) .
O12 C48 1.483(17) .
F6 C1 1.345(18) .
F10 C6 1.350(18) .
F22 C39 1.340(17) .
C4 C3 1.37(2) .
C4 C5 1.560(19) .
F26 C44 1.361(19) .
C56 C57 1.49(2) .
C56 C58 1.540(18) .
C56 C53 1.572(17) .
C53 N4 1.505(16) .
C53 C54 1.523(19) .
C53 C55 1.54(2) .
C52 N4 1.332(16) .
C52 C51 1.470(17) .
C1 C2 1.549(17) .
O3 C27 1.296(17) .
O3 C29 1.453(17) .
C16 C17 1.396(18) .
C16 C28 1.422(19) .
C12 C13 1.40(2) .
C12 C11 1.56(2) .
F13 C11 1.333(17) .
C18 C17 1.489(17) .
C28 C27 1.426(19) .
F24 C39 1.306(18) .
F23 C39 1.347(17) .
F2 C5 1.365(19) .
F27 C44 1.340(18) .
C25 C17 1.365(18) .
C25 C26 1.443(19) .
C2 C3 1.399(19) .
C22 C19 1.539(17) .
C22 C23 1.550(18) .
C22 C24 1.550(17) .
C47 C49 1.39(2) .
C47 C46 1.44(2) .
C35 F21 1.31(2) .
C35 F20 1.34(2) .
C35 C36 1.51(2) .
C27 C26 1.40(2) .
C7 C8 1.43(2) .
C7 C6 1.51(2) .
F14 C11 1.317(18) .
C36 C37 1.45(2) .
C37 C38 1.39(2) .
C11 F15 1.344(18) .
C30 F33 1.316(17) .
C30 F31 1.320(17) .
C30 F32 1.370(17) .
C30 C31 1.561(19) .
C50 C49 1.389(19) .
C50 C51 1.428(18) .
F11 C6 1.343(18) .
C9 C8 1.42(2) .
C9 C10 1.549(19) .
C41 C42 1.42(2) .
C41 C40 1.55(2) .
C21 C19 1.54(2) .
C45 C51 1.414(19) .
C45 C46 1.42(2) .
C5 F3 1.30(2) .
C20 C19 1.540(19) .
C43 C42 1.38(2) .
C43 C44 1.54(2) .
C31 C32 1.42(2) .
F28 C40 1.353(19) .
C32 C33 1.36(2) .
C39 C38 1.51(2) .
C6 F12 1.316(19) .
C40 F30 1.281(19) .
C40 F29 1.287(19) .
C13 C14 1.38(2) .
O7 C14 1.294(17) .
C15 F18 1.31(2) .
C15 F17 1.309(18) .
C15 F16 1.318(19) .
C15 C14 1.56(2) .
O11 N4 1.282(13) .
O11 Gd1 2.398(8) 4_576
F7 C10 1.339(19) .
F8 C10 1.334(18) .
F34 C34 1.303(19) .
F9 C10 1.30(2) .
F35 C34 1.38(2) .
F36 C34 1.314(17) .
C34 C33 1.553(19) .
Br2 C49 1.908(14) .
